data_2232799
loop_
_publ_author_name
'Yu, Shan-Shan'

_publ_section_title
;
 3-Butyl-1-methyl-1<i>H</i>-imidazol-3-ium
 bis(1,2-dicyanoethene-1,2-dithiolato-\k^2^<i>S</i>,<i>S</i>')nickel(III)
;
_journal_coeditor_code IS2799
_journal_issue 12
_journal_name_full 'Acta Crystallographica Section E'
_journal_page_first m1726
_journal_paper_doi 10.1107/S1600536811046824
_journal_volume 67
_journal_year 2011
_chemical_formula_iupac '(C8 H15 N2) [Ni (C4 N2 S2)2]'
_chemical_formula_moiety 'C8 H15 N2 +, C8 N4 Ni S4 -'
_chemical_formula_sum 'C16 H15 N6 Ni S4'
_chemical_formula_weight 478.31
_chemical_name_systematic
;
3-Butyl-1-methyl-1<i>H</i>-imidazol-3-ium bis(1,2-dicyanoethene-1,2-dithiolato-
\k^2^<i>S</i>,<i>S</i>')nickel(III)
;
_space_group_IT_number 14
_symmetry_cell_setting monoclinic
_symmetry_space_group_name_Hall '-P 2ybc'
_symmetry_space_group_name_H-M 'P 1 21/c 1'
_atom_sites_solution_hydrogens geom
_atom_sites_solution_primary direct
_atom_sites_solution_secondary difmap
_audit_creation_method SHELXL-97
_cell_angle_alpha 90.00
_cell_angle_beta 93.463(5)
_cell_angle_gamma 90.00
_cell_formula_units_Z 4
_cell_length_a 10.650(2)
_cell_length_b 7.3924(13)
_cell_length_c 26.691(5)
_cell_measurement_reflns_used 778
_cell_measurement_temperature 298(2)
_cell_measurement_theta_max 21.238
_cell_measurement_theta_min 2.608
_cell_volume 2097.5(7)
_computing_cell_refinement 'SAINT (Bruker, 2000)'
_computing_data_collection 'SMART (Bruker, 2000)'
_computing_data_reduction 'SAINT (Bruker, 2000)'
_computing_molecular_graphics 'SHELXTL (Sheldrick, 2008)'
_computing_publication_material
;
SHELXTL (Sheldrick, 2008)
;
_computing_structure_refinement 'SHELXTL (Sheldrick, 2008)'
_computing_structure_solution 'SHELXTL (Sheldrick, 2008)'
_diffrn_ambient_temperature 298(2)
_diffrn_measured_fraction_theta_full 0.998
_diffrn_measured_fraction_theta_max 0.998
_diffrn_measurement_device_type 'Bruker SMART CCD area-detector'
_diffrn_measurement_method '\f and \w scans'
_diffrn_radiation_monochromator graphite
_diffrn_radiation_source 'fine-focus sealed tube'
_diffrn_radiation_type MoK\a
_diffrn_radiation_wavelength 0.71070
_diffrn_reflns_av_R_equivalents 0.0444
_diffrn_reflns_av_sigmaI/netI 0.0374
_diffrn_reflns_limit_h_max 12
_diffrn_reflns_limit_h_min -12
_diffrn_reflns_limit_k_max 7
_diffrn_reflns_limit_k_min -8
_diffrn_reflns_limit_l_max 30
_diffrn_reflns_limit_l_min -32
_diffrn_reflns_number 19183
_diffrn_reflns_theta_full 25.35
_diffrn_reflns_theta_max 25.35
_diffrn_reflns_theta_min 3.06
_exptl_absorpt_coefficient_mu 1.337
_exptl_absorpt_correction_T_max 0.818
_exptl_absorpt_correction_T_min 0.733
_exptl_absorpt_correction_type multi-scan
_exptl_absorpt_process_details '(SADABS; Bruker, 2000)'
_exptl_crystal_colour black
_exptl_crystal_density_diffrn 1.515
_exptl_crystal_density_method 'not measured'
_exptl_crystal_description block
_exptl_crystal_F_000 980.0
_exptl_crystal_size_max 0.40
_exptl_crystal_size_mid 0.20
_exptl_crystal_size_min 0.15
_refine_diff_density_max 0.350
_refine_diff_density_min -0.340
_refine_ls_extinction_method none
_refine_ls_goodness_of_fit_ref 1.156
_refine_ls_hydrogen_treatment constr
_refine_ls_matrix_type full
_refine_ls_number_parameters 247
_refine_ls_number_reflns 3824
_refine_ls_number_restraints 0
_refine_ls_restrained_S_all 1.156
_refine_ls_R_factor_all 0.0637
_refine_ls_R_factor_gt 0.0502
_refine_ls_shift/su_max 0.001
_refine_ls_shift/su_mean 0.000
_refine_ls_structure_factor_coef Fsqd
_refine_ls_weighting_details 'calc w=1/[\s^2^(Fo^2^)+(0.0319P)^2^+1.4061P] where P=(Fo^2^+2Fc^2^)/3'
_refine_ls_weighting_scheme calc
_refine_ls_wR_factor_gt 0.0942
_refine_ls_wR_factor_ref 0.0993
_reflns_number_gt 3246
_reflns_number_total 3824
_reflns_threshold_expression I>2sigma(I)
_cod_data_source_file is2799.cif
_cod_data_source_block I
_cod_original_sg_symbol_Hall '-p 2Ybc'
_cod_original_sg_symbol_H-M 'P 21/c'
_cod_database_code 2232799
_cod_database_fobs_code 2232799

loop_
_symmetry_equiv_pos_as_xyz
'x, y, z'
'-x, y+1/2, -z+1/2'
'-x, -y, -z'
'x, -y-1/2, z-1/2'

loop_
_atom_site_type_symbol
_atom_site_label
_atom_site_fract_x
_atom_site_fract_y
_atom_site_fract_z
_atom_site_U_iso_or_equiv
_atom_site_adp_type
_atom_site_calc_flag
_atom_site_refinement_flags
_atom_site_occupancy
_atom_site_symmetry_multiplicity
Ni Ni1 0.09847(4) 0.70716(6) 0.503296(15) 0.04030(15) Uani d . 1 1
S S1 0.13066(8) 0.76184(13) 0.42646(3) 0.0483(2) Uani d . 1 1
S S2 -0.09351(8) 0.79241(12) 0.49400(3) 0.0456(2) Uani d . 1 1
S S3 0.28875(9) 0.61212(14) 0.51160(3) 0.0507(3) Uani d . 1 1
S S4 0.06746(9) 0.65718(13) 0.58064(3) 0.0486(2) Uani d . 1 1
N N1 -0.0210(4) 0.9489(6) 0.31048(14) 0.0832(12) Uani d . 1 1
N N2 -0.3277(3) 0.9738(5) 0.40060(15) 0.0789(11) Uani d . 1 1
N N3 0.5208(4) 0.4175(6) 0.60350(16) 0.0882(13) Uani d . 1 1
N N4 0.2194(4) 0.4677(6) 0.69608(14) 0.0956(14) Uani d . 1 1
N N5 0.6606(3) 0.8606(4) 0.59871(10) 0.0476(7) Uani d . 1 1
N N6 0.7729(3) 0.7519(4) 0.66100(11) 0.0510(8) Uani d . 1 1
C C1 -0.2310(4) 0.9224(5) 0.41389(15) 0.0532(10) Uani d . 1 1
C C2 -0.1106(3) 0.8554(4) 0.43214(13) 0.0425(8) Uani d . 1 1
C C3 -0.0107(3) 0.8444(4) 0.40249(13) 0.0432(8) Uani d . 1 1
C C4 -0.0187(3) 0.9029(6) 0.35110(15) 0.0550(10) Uani d . 1 1
C C5 0.4244(4) 0.4750(6) 0.59122(15) 0.0596(11) Uani d . 1 1
C C6 0.3061(3) 0.5491(5) 0.57365(13) 0.0477(9) Uani d . 1 1
C C7 0.2078(3) 0.5671(5) 0.60397(13) 0.0478(9) Uani d . 1 1
C C8 0.2156(4) 0.5117(6) 0.65538(16) 0.0612(11) Uani d . 1 1
C C9 0.5952(6) 0.3532(9) 0.7533(3) 0.157(3) Uani d . 1 1
H H9A 0.5596 0.2909 0.7243 0.236 Uiso calc R 1 1
H H9B 0.5289 0.3953 0.7732 0.236 Uiso calc R 1 1
H H9C 0.6487 0.2722 0.7729 0.236 Uiso calc R 1 1
C C10 0.6682(5) 0.5058(7) 0.7376(2) 0.0941(17) Uani d . 1 1
H H10A 0.7005 0.5701 0.7673 0.113 Uiso calc R 1 1
H H10B 0.6124 0.5875 0.7185 0.113 Uiso calc R 1 1
C C11 0.7771(4) 0.4598(6) 0.70632(16) 0.0681(12) Uani d . 1 1
H H11A 0.8329 0.3767 0.7249 0.082 Uiso calc R 1 1
H H11B 0.7455 0.3992 0.6759 0.082 Uiso calc R 1 1
C C12 0.8509(4) 0.6250(6) 0.69236(15) 0.0665(12) Uani d . 1 1
H H12A 0.8823 0.6863 0.7227 0.080 Uiso calc R 1 1
H H12B 0.9226 0.5876 0.6742 0.080 Uiso calc R 1 1
C C13 0.7196(4) 0.9081(6) 0.67674(14) 0.0592(10) Uani d . 1 1
H H13 0.7301 0.9583 0.7087 0.071 Uiso calc R 1 1
C C14 0.6497(4) 0.9761(5) 0.63792(14) 0.0573(10) Uani d . 1 1
H H14 0.6027 1.0821 0.6377 0.069 Uiso calc R 1 1
C C15 0.6000(4) 0.8833(6) 0.54840(13) 0.0624(11) Uani d . 1 1
H H15A 0.6348 0.9871 0.5326 0.094 Uiso calc R 1 1
H H15B 0.5112 0.9002 0.5509 0.094 Uiso calc R 1 1
H H15C 0.6144 0.7774 0.5287 0.094 Uiso calc R 1 1
C C16 0.7359(3) 0.7259(5) 0.61352(13) 0.0493(9) Uani d . 1 1
H H16 0.7588 0.6291 0.5937 0.059 Uiso calc R 1 1

loop_
_atom_site_aniso_label
_atom_site_aniso_U_11
_atom_site_aniso_U_22
_atom_site_aniso_U_33
_atom_site_aniso_U_12
_atom_site_aniso_U_13
_atom_site_aniso_U_23
Ni1 0.0425(3) 0.0390(3) 0.0395(3) -0.0044(2) 0.0042(2) -0.00279(19)
S1 0.0432(5) 0.0599(6) 0.0422(5) 0.0011(4) 0.0067(4) 0.0003(4)
S2 0.0430(5) 0.0454(5) 0.0490(5) -0.0041(4) 0.0084(4) -0.0038(4)
S3 0.0461(5) 0.0585(6) 0.0476(5) -0.0001(5) 0.0036(4) 0.0011(5)
S4 0.0529(6) 0.0490(6) 0.0446(5) -0.0023(4) 0.0076(4) 0.0001(4)
N1 0.076(3) 0.118(3) 0.054(2) -0.009(2) -0.005(2) 0.012(2)
N2 0.052(2) 0.081(3) 0.102(3) 0.006(2) -0.004(2) -0.003(2)
N3 0.056(2) 0.100(3) 0.107(3) -0.001(2) -0.013(2) 0.027(3)
N4 0.121(4) 0.112(4) 0.053(2) -0.006(3) -0.001(2) 0.019(2)
N5 0.0408(17) 0.058(2) 0.0440(17) -0.0021(15) 0.0029(14) 0.0024(15)
N6 0.0439(18) 0.064(2) 0.0444(18) -0.0002(16) -0.0010(14) 0.0042(16)
C1 0.051(2) 0.047(2) 0.061(2) -0.0069(19) 0.002(2) -0.0057(19)
C2 0.042(2) 0.0330(18) 0.052(2) -0.0043(15) -0.0030(17) -0.0037(16)
C3 0.044(2) 0.040(2) 0.045(2) -0.0047(16) -0.0017(16) -0.0040(16)
C4 0.048(2) 0.065(3) 0.051(2) -0.0016(19) -0.0032(19) -0.003(2)
C5 0.054(3) 0.060(3) 0.064(3) -0.007(2) -0.002(2) 0.011(2)
C6 0.051(2) 0.044(2) 0.048(2) -0.0071(17) -0.0043(18) 0.0020(17)
C7 0.056(2) 0.045(2) 0.041(2) -0.0131(17) -0.0027(18) 0.0002(17)
C8 0.069(3) 0.061(3) 0.052(3) -0.007(2) -0.003(2) 0.004(2)
C9 0.149(6) 0.121(6) 0.211(8) 0.013(5) 0.089(6) 0.062(5)
C10 0.081(3) 0.093(4) 0.112(4) 0.006(3) 0.033(3) 0.029(3)
C11 0.070(3) 0.072(3) 0.062(3) 0.016(2) 0.003(2) 0.012(2)
C12 0.048(2) 0.091(3) 0.060(2) 0.009(2) -0.001(2) 0.019(2)
C13 0.066(3) 0.065(3) 0.047(2) -0.003(2) 0.004(2) -0.009(2)
C14 0.060(3) 0.055(2) 0.057(2) 0.007(2) 0.007(2) 0.001(2)
C15 0.050(2) 0.086(3) 0.050(2) 0.000(2) -0.0053(19) 0.005(2)
C16 0.044(2) 0.057(2) 0.047(2) 0.0003(18) 0.0053(17) -0.0027(18)

loop_
_atom_type_symbol
_atom_type_description
_atom_type_scat_dispersion_real
_atom_type_scat_dispersion_imag
_atom_type_scat_source
C C 0.0033 0.0016 'International Tables Vol C Tables 4.2.6.8 and 6.1.1.4'
H H 0.0000 0.0000 'International Tables Vol C Tables 4.2.6.8 and 6.1.1.4'
N N 0.0061 0.0033 'International Tables Vol C Tables 4.2.6.8 and 6.1.1.4'
Ni Ni 0.3393 1.1124 'International Tables Vol C Tables 4.2.6.8 and 6.1.1.4'
S S 0.1246 0.1234 'International Tables Vol C Tables 4.2.6.8 and 6.1.1.4'

loop_
_geom_angle_atom_site_label_1
_geom_angle_atom_site_label_2
_geom_angle_atom_site_label_3
_geom_angle
S1 Ni1 S2 92.32(4)
S1 Ni1 S4 178.96(4)
S2 Ni1 S4 87.75(4)
S1 Ni1 S3 87.47(4)
S2 Ni1 S3 177.89(4)
S4 Ni1 S3 92.50(4)
C3 S1 Ni1 103.73(12)
C2 S2 Ni1 103.70(12)
C6 S3 Ni1 103.54(13)
C7 S4 Ni1 103.58(12)
C16 N5 C14 108.7(3)
C16 N5 C15 125.8(3)
C14 N5 C15 125.5(3)
C16 N6 C13 108.3(3)
C16 N6 C12 125.2(3)
C13 N6 C12 126.3(3)
N2 C1 C2 178.1(5)
C3 C2 C1 122.4(3)
C3 C2 S2 120.0(3)
C1 C2 S2 117.5(3)
C2 C3 C4 122.1(3)
C2 C3 S1 120.2(3)
C4 C3 S1 117.7(3)
N1 C4 C3 177.8(4)
N3 C5 C6 177.3(5)
C7 C6 C5 122.3(3)
C7 C6 S3 120.1(3)
C5 C6 S3 117.5(3)
C6 C7 C8 122.5(4)
C6 C7 S4 120.2(3)
C8 C7 S4 117.3(3)
N4 C8 C7 178.7(5)
C10 C9 H9A 109.5
C10 C9 H9B 109.5
H9A C9 H9B 109.5
C10 C9 H9C 109.5
H9A C9 H9C 109.5
H9B C9 H9C 109.5
C9 C10 C11 115.5(5)
C9 C10 H10A 108.4
C11 C10 H10A 108.4
C9 C10 H10B 108.4
C11 C10 H10B 108.4
H10A C10 H10B 107.5
C12 C11 C10 112.5(4)
C12 C11 H11A 109.1
C10 C11 H11A 109.1
C12 C11 H11B 109.1
C10 C11 H11B 109.1
H11A C11 H11B 107.8
N6 C12 C11 111.7(3)
N6 C12 H12A 109.3
C11 C12 H12A 109.3
N6 C12 H12B 109.3
C11 C12 H12B 109.3
H12A C12 H12B 107.9
C14 C13 N6 107.6(3)
C14 C13 H13 126.2
N6 C13 H13 126.2
C13 C14 N5 106.9(4)
C13 C14 H14 126.5
N5 C14 H14 126.5
N5 C15 H15A 109.5
N5 C15 H15B 109.5
H15A C15 H15B 109.5
N5 C15 H15C 109.5
H15A C15 H15C 109.5
H15B C15 H15C 109.5
N6 C16 N5 108.5(3)
N6 C16 H16 125.7
N5 C16 H16 125.7

loop_
_geom_bond_atom_site_label_1
_geom_bond_atom_site_label_2
_geom_bond_distance
Ni1 S1 2.1382(10)
Ni1 S2 2.1395(10)
Ni1 S4 2.1424(10)
Ni1 S3 2.1436(11)
S1 C3 1.712(4)
S2 C2 1.715(4)
S3 C6 1.719(4)
S4 C7 1.718(4)
N1 C4 1.135(5)
N2 C1 1.134(5)
N3 C5 1.140(5)
N4 C8 1.133(5)
N5 C16 1.324(4)
N5 C14 1.361(5)
N5 C15 1.464(4)
N6 C16 1.318(4)
N6 C13 1.364(5)
N6 C12 1.479(5)
C1 C2 1.433(5)
C2 C3 1.366(5)
C3 C4 1.436(5)
C5 C6 1.428(5)
C6 C7 1.368(5)
C7 C8 1.429(5)
C9 C10 1.446(7)
C9 H9A 0.9600
C9 H9B 0.9600
C9 H9C 0.9600
C10 C11 1.509(6)
C10 H10A 0.9700
C10 H10B 0.9700
C11 C12 1.510(6)
C11 H11A 0.9700
C11 H11B 0.9700
C12 H12A 0.9700
C12 H12B 0.9700
C13 C14 1.337(5)
C13 H13 0.9300
C14 H14 0.9300
C15 H15A 0.9600
C15 H15B 0.9600
C15 H15C 0.9600
C16 H16 0.9300

loop_
_geom_hbond_atom_site_label_D
_geom_hbond_atom_site_label_H
_geom_hbond_atom_site_label_A
_geom_hbond_site_symmetry_A
_geom_hbond_distance_DH
_geom_hbond_distance_HA
_geom_hbond_distance_DA
_geom_hbond_angle_DHA
C13 H13 N4 2_656 0.93 2.57 3.446(5) 158
C15 H15B N2 3_576 0.96 2.58 3.443(5) 149

loop_
_geom_torsion_atom_site_label_1
_geom_torsion_atom_site_label_2
_geom_torsion_atom_site_label_3
_geom_torsion_atom_site_label_4
_geom_torsion
S3 Ni1 S1 C3 179.03(12)
S1 Ni1 S2 C2 -0.41(12)
S4 Ni1 S2 C2 178.55(12)
S1 Ni1 S3 C6 179.74(13)
S4 Ni1 S3 C6 0.78(13)
S2 Ni1 S4 C7 176.57(13)
Ni1 S2 C2 C3 -0.7(3)
Ni1 S2 C2 C1 -179.3(2)
C1 C2 C3 C4 1.3(5)
S2 C2 C3 C4 -177.2(3)
C1 C2 C3 S1 -179.6(3)
S2 C2 C3 S1 1.8(4)
Ni1 S1 C3 C2 -1.9(3)
Ni1 S1 C3 C4 177.2(3)
Ni1 S3 C6 C7 0.2(3)
Ni1 S3 C6 C5 178.7(3)
C5 C6 C7 C8 -0.5(6)
S3 C6 C7 C8 178.0(3)
C5 C6 C7 S4 -179.9(3)
S3 C6 C7 S4 -1.4(4)
Ni1 S4 C7 C6 1.9(3)
Ni1 S4 C7 C8 -177.6(3)
C9 C10 C11 C12 -178.6(5)
C16 N6 C12 C11 -72.9(5)
C13 N6 C12 C11 102.1(5)
C10 C11 C12 N6 -62.5(5)
C16 N6 C13 C14 0.0(4)
C12 N6 C13 C14 -175.7(3)
N6 C13 C14 N5 0.1(4)
C16 N5 C14 C13 -0.2(4)
C15 N5 C14 C13 -179.5(3)
C13 N6 C16 N5 -0.1(4)
C12 N6 C16 N5 175.6(3)
C14 N5 C16 N6 0.2(4)
C15 N5 C16 N6 179.6(3)
